data_7103690
loop_
_publ_author_name
Nancy
'Ghosh, Soma'
'Singh, Nishan'
'Kaur Nanda, Gurmeet'
'Venugopalan, P.'
'Bharatam, Prasad V.'
'Trehan, Sanjay'

_publ_section_title
;
 Origin of 1,3-induction in the addition of alkyl lithium to imines
 bearing an N-stereogenic center
;
_journal_coden_ASTM CHCOFS
_journal_issue 12
_journal_name_full
;
 Chemical Communications (Cambridge, United Kingdom)
;
_journal_page_first 1420
_journal_page_last 1421
_journal_paper_doi 10.1039/b300478c
_journal_year 2003
_chemical_formula_sum 'C17 H22 Cl N'
_chemical_formula_weight 275.81
_chemical_melting_point 492.0(10)
_chemical_name_common 'N(1'-phenethyl)-1-phenylpropylamine hydrocholride'
_space_group_IT_number 14
_symmetry_cell_setting monoclinic
_symmetry_space_group_name_Hall '-P 2yn'
_symmetry_space_group_name_H-M 'P 1 21/n 1'
_atom_sites_solution_hydrogens geom
_atom_sites_solution_primary direct
_atom_sites_solution_secondary difmap
_audit_creation_method 'Manual edit of SHELXL-97 CIF'
_cell_angle_alpha 90.00
_cell_angle_beta 101.97(3)
_cell_angle_gamma 90.00
_cell_formula_units_Z 4
_cell_length_a 11.098(4)
_cell_length_b 8.006(2)
_cell_length_c 18.969(9)
_cell_measurement_reflns_used 28
_cell_measurement_temperature 293(2)
_cell_measurement_theta_max 23.812
_cell_measurement_theta_min 10.425
_cell_volume 1648.8(11)
_computing_cell_refinement 'XSCANS (Siemens)'
_computing_data_collection 'XSCANS (Siemens)'
_computing_data_reduction 'XSCANS (Siemens)'
_computing_molecular_graphics 'XP (Siemens)'
_computing_publication_material SHELXL-97
_computing_structure_refinement 'SHELXL-97 (Sheldrick, 1997)'
_computing_structure_solution 'SHELXS-97 (Sheldrick, 1997)'
_diffrn_ambient_temperature 293(2)
_diffrn_measured_fraction_theta_full 0.983
_diffrn_measured_fraction_theta_max 0.983
_diffrn_measurement_device_type 'Siemens P4'
_diffrn_measurement_method '2\q/\q scans'
_diffrn_radiation_monochromator graphite
_diffrn_radiation_source 'fine-focus sealed tube'
_diffrn_radiation_type MoK\a
_diffrn_radiation_wavelength 0.71073
_diffrn_reflns_av_R_equivalents 0.0402
_diffrn_reflns_av_sigmaI/netI 0.0382
_diffrn_reflns_limit_h_max 12
_diffrn_reflns_limit_h_min 0
_diffrn_reflns_limit_k_max 0
_diffrn_reflns_limit_k_min -8
_diffrn_reflns_limit_l_max 20
_diffrn_reflns_limit_l_min -20
_diffrn_reflns_number 2373
_diffrn_reflns_theta_full 23.01
_diffrn_reflns_theta_max 23.01
_diffrn_reflns_theta_min 2.20
_diffrn_standards_decay_% 0
_diffrn_standards_interval_count 97
_diffrn_standards_number 3
_exptl_absorpt_coefficient_mu 0.220
_exptl_absorpt_correction_type none
_exptl_crystal_colour colourless
_exptl_crystal_density_diffrn 1.111
_exptl_crystal_density_method 'not measured'
_exptl_crystal_description block
_exptl_crystal_F_000 592
_exptl_crystal_preparation 'ethanol:acetonitrile, 1:1'
_exptl_crystal_size_max 0.27
_exptl_crystal_size_mid 0.21
_exptl_crystal_size_min 0.18
_refine_diff_density_max 0.360
_refine_diff_density_min -0.180
_refine_diff_density_rms 0.047
_refine_ls_extinction_coef 0.009(4)
_refine_ls_extinction_expression Fc^*^=kFc[1+0.001xFc^2^\l^3^/sin(2\q)]^-1/4^
_refine_ls_extinction_method SHELXL
_refine_ls_goodness_of_fit_ref 1.015
_refine_ls_hydrogen_treatment mixed
_refine_ls_matrix_type full
_refine_ls_number_parameters 173
_refine_ls_number_reflns 2251
_refine_ls_number_restraints 0
_refine_ls_restrained_S_all 1.015
_refine_ls_R_factor_all 0.0961
_refine_ls_R_factor_gt 0.0629
_refine_ls_shift/su_max 0.000
_refine_ls_shift/su_mean 0.000
_refine_ls_structure_factor_coef Fsqd
_refine_ls_weighting_details 'calc w=1/[\s^2^(Fo^2^)+(0.1046P)^2^+0.5252P] where P=(Fo^2^+2Fc^2^)/3'
_refine_ls_weighting_scheme calc
_refine_ls_wR_factor_gt 0.1598
_refine_ls_wR_factor_ref 0.1845
_reflns_number_gt 1510
_reflns_number_total 2251
_reflns_threshold_expression >2sigma(I)
_cod_data_source_file b300478c.txt
_cod_data_source_block nan1
_cod_depositor_comments
;
The following automatic conversions were performed:
'_symmetry_cell_setting' value 'Monoclinic' changed to 'monoclinic'
according to '/home/saulius/struct/CIF-dictionaries/cif_core.dic'
dictionary named 'cif_core.dic' version 2.4.1 from
2010-06-29.

'_exptl_absorpt_correction_type' value 'None' changed to
'none' according to '/home/saulius/struct/CIF-dictionaries/cif_core.dic'
dictionary named 'cif_core.dic' version 2.4.1 from 2010-06-29.

Automatic conversion script
Id: cif_fix_enum 1527 2010-12-29 10:47:43Z saulius 

The following automatic conversions were performed:

'_chemical_melting_point' value '491-493' was changed to '492.0(10)'
- the average value was taken and precision was estimated.

Automatic conversion script
Id: cif_fix_values 1646 2011-03-28 12:23:43Z adriana 
;
_cod_original_sg_symbol_H-M P2(1)/n
_cod_database_code 7103690

loop_
_symmetry_equiv_pos_as_xyz
'x, y, z'
'-x+1/2, y+1/2, -z+1/2'
'-x, -y, -z'
'x-1/2, -y-1/2, z-1/2'

loop_
_atom_site_label
_atom_site_type_symbol
_atom_site_fract_x
_atom_site_fract_y
_atom_site_fract_z
_atom_site_U_iso_or_equiv
_atom_site_adp_type
_atom_site_occupancy
_atom_site_symmetry_multiplicity
_atom_site_calc_flag
_atom_site_refinement_flags
_atom_site_disorder_assembly
_atom_site_disorder_group
N1 N 0.0871(2) 0.8360(4) 0.93368(17) 0.0633(9) Uani 1 1 d . . .
H1A H 0.0080 0.8316 0.9382 0.076 Uiso 1 1 calc R . .
H1B H 0.1242 0.9163 0.9637 0.076 Uiso 1 1 calc R . .
C1 C 0.0889(3) 0.8885(5) 0.8584(2) 0.0727(11) Uani 1 1 d . . .
H1C H 0.1751 0.9019 0.8546 0.087 Uiso 1 1 calc R . .
C2 C 0.0263(5) 1.0607(6) 0.8464(3) 0.0973(15) Uani 1 1 d . . .
H2A H -0.0602 1.0476 0.8473 0.117 Uiso 1 1 calc R . .
H2B H 0.0624 1.1331 0.8862 0.117 Uiso 1 1 calc R . .
C3 C 0.0354(8) 1.1379(9) 0.7830(5) 0.173(3) Uani 1 1 d . . .
H3A H 0.1207 1.1532 0.7816 0.260 Uiso 1 1 calc R . .
H3B H -0.0047 1.2447 0.7801 0.260 Uiso 1 1 calc R . .
H3C H -0.0034 1.0699 0.7430 0.260 Uiso 1 1 calc R . .
C4 C 0.1463(3) 0.6730(4) 0.9587(2) 0.0655(11) Uani 1 1 d . . .
H4A H 0.0982 0.5846 0.9301 0.079 Uiso 1 1 calc R . .
C5 C 0.1411(4) 0.6430(6) 1.0374(3) 0.0988(15) Uani 1 1 d . . .
H5A H 0.1873 0.7282 1.0668 0.148 Uiso 1 1 calc R . .
H5B H 0.1757 0.5356 1.0522 0.148 Uiso 1 1 calc R . .
H5C H 0.0570 0.6463 1.0427 0.148 Uiso 1 1 calc R . .
C6 C 0.2762(3) 0.6636(4) 0.9458(2) 0.0594(9) Uani 1 1 d . . .
C7 C 0.3637(3) 0.7836(5) 0.9747(2) 0.0726(11) Uani 1 1 d . . .
H7A H 0.3424 0.8708 1.0022 0.087 Uiso 1 1 calc R . .
C8 C 0.4823(3) 0.7729(6) 0.9626(3) 0.0815(13) Uani 1 1 d . . .
H8A H 0.5396 0.8550 0.9808 0.098 Uiso 1 1 calc R . .
C9 C 0.5156(3) 0.6448(6) 0.9245(2) 0.0763(12) Uani 1 1 d . . .
H9A H 0.5955 0.6387 0.9168 0.092 Uiso 1 1 calc R . .
C10 C 0.4325(4) 0.5254(6) 0.8977(2) 0.0796(12) Uani 1 1 d . . .
H10A H 0.4561 0.4361 0.8722 0.095 Uiso 1 1 calc R . .
C11 C 0.3121(3) 0.5346(5) 0.9077(2) 0.0715(11) Uani 1 1 d . . .
H11A H 0.2556 0.4525 0.8883 0.086 Uiso 1 1 calc R . .
C12 C 0.0301(3) 0.7619(5) 0.8028(2) 0.0739(11) Uani 1 1 d . . .
C13 C 0.0967(5) 0.6958(6) 0.7558(3) 0.0939(14) Uani 1 1 d . . .
H13A H 0.1793 0.7240 0.7606 0.113 Uiso 1 1 calc R . .
C14 C 0.0428(7) 0.5892(8) 0.7021(3) 0.1184(19) Uani 1 1 d . . .
H14A H 0.0885 0.5479 0.6700 0.142 Uiso 1 1 calc R . .
C15 C -0.0767(8) 0.5432(8) 0.6953(3) 0.127(2) Uani 1 1 d . . .
H15A H -0.1129 0.4707 0.6587 0.152 Uiso 1 1 calc R . .
C16 C -0.1424(6) 0.6031(8) 0.7417(4) 0.128(2) Uani 1 1 d . . .
H16A H -0.2243 0.5714 0.7370 0.154 Uiso 1 1 calc R . .
C17 C -0.0897(4) 0.7117(7) 0.7966(3) 0.1010(15) Uani 1 1 d . . .
H17A H -0.1357 0.7502 0.8290 0.121 Uiso 1 1 calc R . .
Cl1 Cl -0.18033(8) 0.85873(14) 0.96453(7) 0.0893(5) Uani 1 1 d . . .

loop_
_atom_site_aniso_label
_atom_site_aniso_U_11
_atom_site_aniso_U_22
_atom_site_aniso_U_33
_atom_site_aniso_U_23
_atom_site_aniso_U_13
_atom_site_aniso_U_12
N1 0.0337(14) 0.069(2) 0.085(2) -0.0181(17) 0.0077(13) -0.0044(13)
C1 0.047(2) 0.075(3) 0.093(3) -0.006(2) 0.0069(19) 0.0061(18)
C2 0.089(3) 0.075(3) 0.124(4) 0.005(3) 0.015(3) 0.014(3)
C3 0.220(9) 0.139(6) 0.183(7) 0.057(5) 0.093(6) 0.058(6)
C4 0.0400(19) 0.061(2) 0.094(3) -0.008(2) 0.0090(18) -0.0058(16)
C5 0.066(3) 0.122(4) 0.119(4) 0.002(3) 0.042(3) -0.015(3)
C6 0.0402(18) 0.059(2) 0.079(2) 0.0006(19) 0.0108(16) 0.0009(16)
C7 0.0392(19) 0.066(2) 0.112(3) -0.014(2) 0.0135(19) -0.0017(18)
C8 0.0381(19) 0.076(3) 0.130(4) 0.003(3) 0.017(2) -0.0044(19)
C9 0.044(2) 0.087(3) 0.101(3) 0.011(3) 0.020(2) 0.012(2)
C10 0.067(3) 0.085(3) 0.089(3) -0.005(2) 0.020(2) 0.021(2)
C11 0.054(2) 0.069(3) 0.087(3) -0.009(2) 0.0041(19) 0.0030(19)
C12 0.059(2) 0.074(3) 0.083(3) -0.002(2) 0.001(2) 0.017(2)
C13 0.090(3) 0.100(3) 0.088(3) -0.005(3) 0.010(3) 0.021(3)
C14 0.139(5) 0.125(5) 0.087(4) -0.009(3) 0.015(4) 0.036(4)
C15 0.147(6) 0.114(5) 0.102(4) -0.029(3) -0.016(4) 0.022(4)
C16 0.090(4) 0.133(5) 0.141(5) -0.042(4) -0.024(4) -0.001(3)
C17 0.061(3) 0.124(4) 0.109(4) -0.039(3) -0.002(2) 0.000(3)
Cl1 0.0355(5) 0.0983(9) 0.1338(10) -0.0454(7) 0.0166(5) -0.0104(5)

loop_
_atom_type_symbol
_atom_type_description
_atom_type_scat_dispersion_real
_atom_type_scat_dispersion_imag
_atom_type_scat_source
C C 0.0033 0.0016 'International Tables Vol C Tables 4.2.6.8 and 6.1.1.4'
H H 0.0000 0.0000 'International Tables Vol C Tables 4.2.6.8 and 6.1.1.4'
N N 0.0061 0.0033 'International Tables Vol C Tables 4.2.6.8 and 6.1.1.4'
Cl Cl 0.1484 0.1585 'International Tables Vol C Tables 4.2.6.8 and 6.1.1.4'

loop_
_geom_angle_atom_site_label_1
_geom_angle_atom_site_label_2
_geom_angle_atom_site_label_3
_geom_angle
_geom_angle_site_symmetry_1
_geom_angle_site_symmetry_3
_geom_angle_publ_flag
C1 N1 C4 117.2(3) . . ?
N1 C1 C12 113.0(3) . . ?
N1 C1 C2 107.4(3) . . ?
C12 C1 C2 112.4(3) . . ?
C3 C2 C1 114.9(5) . . ?
N1 C4 C6 111.3(3) . . ?
N1 C4 C5 110.2(3) . . ?
C6 C4 C5 112.4(3) . . ?
C11 C6 C7 118.2(3) . . ?
C11 C6 C4 121.0(3) . . ?
C7 C6 C4 120.7(3) . . ?
C8 C7 C6 120.0(4) . . ?
C9 C8 C7 120.8(4) . . ?
C8 C9 C10 119.9(4) . . ?
C9 C10 C11 120.7(4) . . ?
C6 C11 C10 120.5(4) . . ?
C17 C12 C13 118.3(4) . . ?
C17 C12 C1 121.9(4) . . ?
C13 C12 C1 119.9(4) . . ?
C14 C13 C12 120.8(5) . . ?
C15 C14 C13 120.5(6) . . ?
C16 C15 C14 119.6(6) . . ?
C15 C16 C17 120.9(6) . . ?
C12 C17 C16 119.9(5) . . ?

loop_
_geom_bond_atom_site_label_1
_geom_bond_atom_site_label_2
_geom_bond_distance
_geom_bond_site_symmetry_2
_geom_bond_publ_flag
N1 C1 1.492(5) . ?
N1 C4 1.494(4) . ?
C1 C12 1.511(6) . ?
C1 C2 1.539(6) . ?
C2 C3 1.374(8) . ?
C4 C6 1.513(5) . ?
C4 C5 1.524(6) . ?
C6 C11 1.366(5) . ?
C6 C7 1.395(5) . ?
C7 C8 1.385(5) . ?
C8 C9 1.349(6) . ?
C9 C10 1.353(6) . ?
C10 C11 1.390(5) . ?
C12 C17 1.370(6) . ?
C12 C13 1.376(6) . ?
C13 C14 1.368(8) . ?
C14 C15 1.356(8) . ?
C15 C16 1.343(8) . ?
C16 C17 1.389(7) . ?

loop_
_geom_torsion_atom_site_label_1
_geom_torsion_atom_site_label_2
_geom_torsion_atom_site_label_3
_geom_torsion_atom_site_label_4
_geom_torsion
_geom_torsion_site_symmetry_1
_geom_torsion_site_symmetry_2
_geom_torsion_site_symmetry_3
_geom_torsion_site_symmetry_4
_geom_torsion_publ_flag
C4 N1 C1 C12 57.1(4) . . . . ?
C4 N1 C1 C2 -178.4(3) . . . . ?
N1 C1 C2 C3 171.3(5) . . . . ?
C12 C1 C2 C3 -63.8(7) . . . . ?
C1 N1 C4 C6 52.1(4) . . . . ?
C1 N1 C4 C5 177.5(3) . . . . ?
N1 C4 C6 C11 -125.4(4) . . . . ?
C5 C4 C6 C11 110.4(4) . . . . ?
N1 C4 C6 C7 56.9(5) . . . . ?
C5 C4 C6 C7 -67.3(5) . . . . ?
C11 C6 C7 C8 2.0(6) . . . . ?
C4 C6 C7 C8 179.8(4) . . . . ?
C6 C7 C8 C9 -1.8(6) . . . . ?
C7 C8 C9 C10 0.2(7) . . . . ?
C8 C9 C10 C11 1.2(6) . . . . ?
C7 C6 C11 C10 -0.7(6) . . . . ?
C4 C6 C11 C10 -178.5(3) . . . . ?
C9 C10 C11 C6 -0.9(6) . . . . ?
N1 C1 C12 C17 58.2(5) . . . . ?
C2 C1 C12 C17 -63.5(6) . . . . ?
N1 C1 C12 C13 -122.8(4) . . . . ?
C2 C1 C12 C13 115.5(4) . . . . ?
C17 C12 C13 C14 3.2(7) . . . . ?
C1 C12 C13 C14 -175.8(4) . . . . ?
C12 C13 C14 C15 -1.7(8) . . . . ?
C13 C14 C15 C16 0.0(10) . . . . ?
C14 C15 C16 C17 0.1(10) . . . . ?
C13 C12 C17 C16 -3.1(7) . . . . ?
C1 C12 C17 C16 175.9(5) . . . . ?
C15 C16 C17 C12 1.5(9) . . . . ?
